data_7250985
loop_
_publ_author_name
'Marasinghe, Aloka A.'
'Averkiev, Boris B.'
'Aaker\"oy, Christer B.'

_publ_section_title
;
 Examining intermolecular interactions in crystal structures of
 amide-substituted 2-aminopyrimidine derivatives
;
_journal_issue 43
_journal_name_full CrystEngComm
_journal_page_first 7000
_journal_page_last 7011
_journal_paper_doi 10.1039/D5CE00839E
_journal_volume 27
_journal_year 2025
_chemical_formula_moiety 'C6 H6 Br N3 O'
_chemical_formula_sum 'C6 H6 Br N3 O'
_chemical_formula_weight 216.05
_chemical_melting_point 506.0(10)
_chemical_name_systematic N-(5-bromopyrimidin-2-yl)acetamide
_space_group_crystal_system orthorhombic
_space_group_IT_number 66
_space_group_name_Hall '-C 2 2c'
_space_group_name_H-M_alt 'C c c m'
_atom_sites_solution_hydrogens mixed
_atom_sites_solution_primary dual
_audit_creation_date 2024-09-18
_audit_creation_method
;
Olex2 1.5-ac5-024
(compiled 2022.04.12 svn.rca3783a0 for Rigaku Oxford Diffraction, GUI svn.r6498)
;
_audit_update_record
;
2025-08-25 deposited with the CCDC.	2025-10-02 downloaded from the CCDC.
;
_cell_angle_alpha 90
_cell_angle_beta 90
_cell_angle_gamma 90
_cell_formula_units_Z 8
_cell_length_a 11.8524(2)
_cell_length_b 18.7728(2)
_cell_length_c 6.66220(10)
_cell_measurement_reflns_used 3859
_cell_measurement_temperature 210.00(10)
_cell_measurement_theta_max 79.9120
_cell_measurement_theta_min 4.4030
_cell_volume 1482.36(4)
_computing_cell_refinement 'CrysAlisPro 1.171.43.100a (Rigaku OD, 2023)'
_computing_data_collection 'CrysAlisPro 1.171.43.100a (Rigaku OD, 2023)'
_computing_data_reduction 'CrysAlisPro 1.171.43.100a (Rigaku OD, 2023)'
_computing_molecular_graphics 'Olex2 1.5-ac5-024 (Dolomanov et al., 2009)'
_computing_publication_material 'Olex2 1.5-ac5-024 (Dolomanov et al., 2009)'
_computing_structure_refinement 'SHELXL 2018/3 (Sheldrick, 2015)'
_computing_structure_solution 'SHELXT 2018/2 (Sheldrick, 2018)'
_diffrn_ambient_environment N~2~
_diffrn_ambient_temperature 210.00(10)
_diffrn_detector 'Hybrid Pixel Array Detector'
_diffrn_detector_area_resol_mean 10.0000
_diffrn_detector_type HyPix
_diffrn_measured_fraction_theta_full 1.000
_diffrn_measured_fraction_theta_max 1.000
_diffrn_measurement_details
;
List of Runs (angles in degrees, time in seconds):

  # Type    Start    End  Width  t~exp~   \w     \q     \k     \f   Frames
#--------------------------------------------------------------------------
  1  \w   -116.00 -89.00   0.50    0.20    --  -49.82-125.00 150.00   54
  2  \w   -111.00 -80.00   0.50    0.20    --  -49.82-125.00 -88.00   62
  3  \w   -119.00 -94.00   0.50    0.20    --  -49.82-125.00-180.00   50
  4  \w    -19.00  23.00   0.50    0.20    --  -49.82  19.00 -90.00   84
  5  \w    -55.00 -18.00   0.50    1.00    --  -90.00  49.00 119.00   74
  6  \w   -121.00 -40.00   0.50    0.20    --  -49.82 -49.00 -27.00  162
  7  \w     41.00  93.00   0.50    1.00    --  111.50 -77.00 120.00  104
  8  \w     60.00  90.00   0.50    1.00    --  111.50 -72.00 152.00   60
  9  \w     41.00  66.00   0.50    1.00    --  111.50 -61.00  90.00   50
 10  \w     49.00  98.00   0.50    1.00    --  111.50 -77.00  60.00   98
 11  \w     52.00 103.00   0.50    1.00    --  111.50 -77.00   0.00  102
 12  \w     45.00  70.00   0.50    1.00    --  111.50 -77.00-150.00   50
 13  \w     67.00 100.00   0.50    1.00    --  111.50 -94.00 -60.00   66
 14  \w     71.00  97.00   0.50    1.00    --  111.50-146.00 104.00   52
 15  \w     43.00 111.00   0.50    1.00    --  111.50-125.00 -88.00  136
 16  \w     96.00 122.00   0.50    1.00    --  111.50   0.00   0.00   52
 17  \w    123.00 159.00   0.50    1.00    --  111.50   0.00   0.00   72
 18  \w    115.00 173.00   0.50    1.00    --  111.50  15.00  30.00  116
 19  \w     41.00  71.00   0.50    1.00    --  111.50   0.00   0.00   60
 20  \w    109.00 135.00   0.50    1.00    --  111.50  30.00-120.00   52
 21  \w     93.00 158.00   0.50    1.00    --  111.50  72.00 -77.00  130
 22  \w    124.00 173.00   0.50    1.00    --  111.50 125.00 -30.00   98
 23  \w    151.00 178.00   0.50    1.00    --  111.50 125.00  30.00   54
 24  \w    116.00 142.00   0.50    1.00    --  111.50 125.00  30.00   52
;
_diffrn_measurement_device 'four-circle diffractometer'
_diffrn_measurement_device_type 'XtaLAB Synergy, Dualflex, HyPix'
_diffrn_measurement_method '\w scans'
_diffrn_orient_matrix_type 'CrysAlisPro convention (1999,Acta A55,543-557)'
_diffrn_orient_matrix_UB_11 -0.0837178000
_diffrn_orient_matrix_UB_12 0.0342554000
_diffrn_orient_matrix_UB_13 -0.1482212000
_diffrn_orient_matrix_UB_21 0.0989256000
_diffrn_orient_matrix_UB_22 0.0354939000
_diffrn_orient_matrix_UB_23 -0.1118324000
_diffrn_orient_matrix_UB_31 0.0098639000
_diffrn_orient_matrix_UB_32 -0.0655819000
_diffrn_orient_matrix_UB_33 -0.1378559000
_diffrn_radiation_monochromator mirror
_diffrn_radiation_probe x-ray
_diffrn_radiation_type 'Cu K\a'
_diffrn_radiation_wavelength 1.54184
_diffrn_reflns_av_R_equivalents 0.0291
_diffrn_reflns_av_unetI/netI 0.0223
_diffrn_reflns_Laue_measured_fraction_full 1.000
_diffrn_reflns_Laue_measured_fraction_max 1.000
_diffrn_reflns_limit_h_max 15
_diffrn_reflns_limit_h_min -12
_diffrn_reflns_limit_k_max 21
_diffrn_reflns_limit_k_min -23
_diffrn_reflns_limit_l_max 7
_diffrn_reflns_limit_l_min -8
_diffrn_reflns_number 4747
_diffrn_reflns_point_group_measured_fraction_full 1.000
_diffrn_reflns_point_group_measured_fraction_max 1.000
_diffrn_reflns_theta_full 67.684
_diffrn_reflns_theta_max 79.935
_diffrn_reflns_theta_min 4.412
_diffrn_source 'micro-focus sealed X-ray tube'
_diffrn_source_type 'PhotonJet (Cu) X-ray Source'
_exptl_absorpt_coefficient_mu 7.106
_exptl_absorpt_correction_T_max 1.00000
_exptl_absorpt_correction_T_min 0.67335
_exptl_absorpt_correction_type multi-scan
_exptl_absorpt_process_details
;
CrysAlisPro 1.171.43.100a (Rigaku Oxford Diffraction, 2023)
Empirical absorption correction using spherical harmonics,
implemented in SCALE3 ABSPACK scaling algorithm.
;
_exptl_crystal_colour orange
_exptl_crystal_colour_primary orange
_exptl_crystal_density_diffrn 1.936
_exptl_crystal_description plate
_exptl_crystal_F_000 848
_exptl_crystal_recrystallization_method 'crystallized from acetone and methanol'
_exptl_crystal_size_max 0.154
_exptl_crystal_size_mid 0.078
_exptl_crystal_size_min 0.033
_refine_diff_density_max 0.459
_refine_diff_density_min -0.473
_refine_diff_density_rms 0.077
_refine_ls_extinction_method none
_refine_ls_goodness_of_fit_ref 1.143
_refine_ls_hydrogen_treatment mixed
_refine_ls_matrix_type full
_refine_ls_number_parameters 71
_refine_ls_number_reflns 890
_refine_ls_number_restraints 0
_refine_ls_restrained_S_all 1.143
_refine_ls_R_factor_all 0.0264
_refine_ls_R_factor_gt 0.0259
_refine_ls_shift/su_max 0.000
_refine_ls_shift/su_mean 0.000
_refine_ls_structure_factor_coef Fsqd
_refine_ls_weighting_details 'w=1/[\s^2^(Fo^2^)+(0.0417P)^2^+1.5285P] where P=(Fo^2^+2Fc^2^)/3'
_refine_ls_weighting_scheme calc
_refine_ls_wR_factor_gt 0.0718
_refine_ls_wR_factor_ref 0.0723
_reflns_Friedel_coverage 0.000
_reflns_number_gt 863
_reflns_number_total 890
_reflns_threshold_expression 'I > 2\s(I)'
_cod_data_source_file d5ce00839e2.cif
_cod_data_source_block exp_859_auto
_cod_depositor_comments
;
The following automatic conversions were performed:

data item '_chemical_melting_point' value '505-507' was changed to
'506.0(10)' -- the average value was taken and precision was
estimated.

Automatic conversion script
Id: cif_fix_values 8170 2020-07-09 18:12:32Z antanas 

 Adding full bibliography for 7250982--7251002.cif.
;
_cod_database_code 7250985
_shelx_shelxl_version_number 2018/3
_chemical_oxdiff_formula C6H6Br1N3O
_shelx_space_group_comment
;
The symmetry employed for this shelxl refinement is uniquely defined
by the following loop, which should always be used as a source of
symmetry information in preference to the above space-group names.
They are only intended as comments.
;
_olex2_refinement_description
;
1. Fixed Uiso
 At 1.2 times of:
  All C(H) groups
 At 1.5 times of:
  All C(H,H,H) groups
2. Others
 Fixed Sof: H10A(0.5) H10B(0.5) H10C(0.5)
3.a Aromatic/amide H refined with riding coordinates:
 C3(H3), C5(H5)
3.b Idealised Me refined as rotating group:
 C10(H10A,H10B,H10C)
;
_olex2_submission_special_instructions 'No special instructions were received'
_oxdiff_exptl_absorpt_empirical_details
;
Empirical correction (ABSPACK) includes:
- Absorption correction using spherical harmonics
- Frame scaling
;
_oxdiff_exptl_absorpt_empirical_full_max 1.374
_oxdiff_exptl_absorpt_empirical_full_min 0.711

loop_
_space_group_symop_operation_xyz
'x, y, z'
'-x, -y, z'
'-x, y, -z+1/2'
'x, -y, -z+1/2'
'x+1/2, y+1/2, z'
'-x+1/2, -y+1/2, z'
'-x+1/2, y+1/2, -z+1/2'
'x+1/2, -y+1/2, -z+1/2'
'-x, -y, -z'
'x, y, -z'
'x, -y, z-1/2'
'-x, y, z-1/2'
'-x+1/2, -y+1/2, -z'
'x+1/2, y+1/2, -z'
'x+1/2, -y+1/2, z-1/2'
'-x+1/2, y+1/2, z-1/2'

loop_
_atom_site_label
_atom_site_type_symbol
_atom_site_fract_x
_atom_site_fract_y
_atom_site_fract_z
_atom_site_U_iso_or_equiv
_atom_site_adp_type
_atom_site_occupancy
_atom_site_site_symmetry_order
_atom_site_calc_flag
_atom_site_refinement_flags_posn
_atom_site_refinement_flags_adp
_atom_site_refinement_flags_occupancy
_atom_site_disorder_assembly
_atom_site_disorder_group
C1 C 0.6041(2) 0.40035(15) 0.500000 0.0274(5) Uani 1 2 d S T P . .
Br1 Br 0.40509(2) 0.19374(2) 0.500000 0.03652(16) Uani 1 2 d S T P . .
N2 N 0.4910(2) 0.40577(12) 0.500000 0.0287(5) Uani 1 2 d S T P . .
H7 H 0.612(3) 0.501(2) 0.500000 0.026(8) Uiso 1 2 d S . P . .
C3 C 0.4327(2) 0.34486(15) 0.500000 0.0297(5) Uani 1 2 d S T P . .
H3 H 0.353402 0.346257 0.500000 0.036 Uiso 1 2 calc R U P . .
C4 C 0.4875(2) 0.27964(14) 0.500000 0.0300(5) Uani 1 2 d S T P . .
C5 C 0.6037(2) 0.27957(15) 0.500000 0.0309(6) Uani 1 2 d S T P . .
H5 H 0.642046 0.235725 0.500000 0.037 Uiso 1 2 calc R U P . .
N6 N 0.66383(19) 0.33982(12) 0.500000 0.0304(5) Uani 1 2 d S T P . .
N7 N 0.6576(2) 0.46577(13) 0.500000 0.0321(5) Uani 1 2 d S T P . .
C8 C 0.7701(2) 0.48572(15) 0.500000 0.0332(6) Uani 1 2 d S T P . .
O9 O 0.7903(2) 0.54930(12) 0.500000 0.0459(6) Uani 1 2 d S T P . .
C10 C 0.8608(3) 0.43055(17) 0.500000 0.0438(8) Uani 1 2 d S T P . .
H10A H 0.862692 0.406996 0.629549 0.066 Uiso 0.5 1 calc R U P A -1
H10B H 0.933017 0.453059 0.474534 0.066 Uiso 0.5 1 calc R U P A -1
H10C H 0.845485 0.395726 0.395917 0.066 Uiso 0.5 1 calc R U P A -1

loop_
_atom_site_aniso_label
_atom_site_aniso_U_11
_atom_site_aniso_U_22
_atom_site_aniso_U_33
_atom_site_aniso_U_23
_atom_site_aniso_U_13
_atom_site_aniso_U_12
C1 0.0262(12) 0.0195(12) 0.0366(13) 0.000 0.000 -0.0018(9)
Br1 0.0286(2) 0.0211(2) 0.0598(3) 0.000 0.000 -0.00530(9)
N2 0.0266(11) 0.0182(9) 0.0413(11) 0.000 0.000 0.0006(8)
C3 0.0236(11) 0.0240(13) 0.0415(13) 0.000 0.000 -0.0005(10)
C4 0.0292(13) 0.0205(11) 0.0404(13) 0.000 0.000 -0.0043(11)
C5 0.0264(13) 0.0191(13) 0.0473(16) 0.000 0.000 0.0003(10)
N6 0.0241(11) 0.0205(11) 0.0465(12) 0.000 0.000 -0.0013(9)
N7 0.0265(12) 0.0179(10) 0.0518(13) 0.000 0.000 0.0007(9)
C8 0.0272(12) 0.0238(13) 0.0487(15) 0.000 0.000 -0.0037(10)
O9 0.0336(12) 0.0225(10) 0.0816(17) 0.000 0.000 -0.0068(8)
C10 0.0258(13) 0.0274(14) 0.078(2) 0.000 0.000 -0.0014(11)

loop_
_atom_type_symbol
_atom_type_description
_atom_type_scat_dispersion_real
_atom_type_scat_dispersion_imag
_atom_type_scat_source
C C 0.0181 0.0091 'International Tables Vol C Tables 4.2.6.8 and 6.1.1.4'
H H 0.0000 0.0000 'International Tables Vol C Tables 4.2.6.8 and 6.1.1.4'
Br Br -0.6763 1.2805 'International Tables Vol C Tables 4.2.6.8 and 6.1.1.4'
N N 0.0311 0.0180 'International Tables Vol C Tables 4.2.6.8 and 6.1.1.4'
O O 0.0492 0.0322 'International Tables Vol C Tables 4.2.6.8 and 6.1.1.4'

loop_
_geom_angle_atom_site_label_1
_geom_angle_atom_site_label_2
_geom_angle_atom_site_label_3
_geom_angle
_geom_angle_site_symmetry_1
_geom_angle_site_symmetry_3
_geom_angle_publ_flag
N2 C1 N7 113.0(2) . . ?
N6 C1 N2 126.3(2) . . ?
N6 C1 N7 120.8(2) . . ?
C3 N2 C1 116.8(2) . . ?
N2 C3 C4 120.9(3) . . ?
C3 C4 Br1 120.8(2) . . ?
C5 C4 Br1 121.2(2) . . ?
C5 C4 C3 118.0(3) . . ?
N6 C5 C4 122.1(3) . . ?
C5 N6 C1 115.9(2) . . ?
C1 N7 C8 133.0(3) . . ?
N7 C8 C10 120.4(3) . . ?
O9 C8 N7 117.0(3) . . ?
O9 C8 C10 122.6(3) . . ?

loop_
_geom_bond_atom_site_label_1
_geom_bond_atom_site_label_2
_geom_bond_distance
_geom_bond_site_symmetry_2
_geom_bond_publ_flag
C1 N2 1.344(4) . ?
C1 N6 1.339(4) . ?
C1 N7 1.382(4) . ?
Br1 C4 1.885(3) . ?
N2 C3 1.336(4) . ?
C3 C4 1.386(4) . ?
C4 C5 1.377(4) . ?
C5 N6 1.337(4) . ?
N7 C8 1.384(4) . ?
C8 O9 1.217(4) . ?
C8 C10 1.492(4) . ?

loop_
_geom_hbond_atom_site_label_D
_geom_hbond_atom_site_label_H
_geom_hbond_atom_site_label_A
_geom_hbond_distance_DH
_geom_hbond_distance_HA
_geom_hbond_distance_DA
_geom_hbond_angle_DHA
_geom_hbond_site_symmetry_A
_geom_hbond_publ_flag
N7 H7 N2 0.85(4) 2.14(4) 2.987(3) 176(3) 9_666 yes
